data_4118546
loop_
_publ_author_name
'Hua Yang'
'Hongxiao Jin'
'Xinqing Wang'
'Ziyang Liu'
'Meilan Yu'
'Fukun Zhao'
'Brandon Q. Mercado'
'Marilyn M. Olmstead'
'Alan L. Balch'

_publ_section_title
;
 X-ray Crystallographic Characterization of New Soluble Endohedral
 Fullerenes Utilizing the Popular C82 Bucky Cage. Isolation and Structural
 Characterization of Sm@C3v(7)-C82, Sm@Cs(6)-C82, and Sm@C2(5)-C82
;
_journal_name_full 'Journal of the American Chemical Society'
_journal_page_first 14127
_journal_page_last 14136
_journal_paper_doi 10.1021/ja304867j
_journal_volume 134
_journal_year 2012
_chemical_formula_moiety 'C82 Sm, C36 H44 N4 Ni, 2(C7 H8)'
_chemical_formula_sum 'C132 H60 N4 Ni Sm'
_chemical_formula_weight 1910.90
_chemical_name_common 'Sm@C82.NiOEP.2toluene 0.6667/0.3333 C3v(7)/Cs(6)'
_chemical_name_systematic
; 
 ? 
;
_space_group_IT_number 12
_symmetry_cell_setting monoclinic
_symmetry_space_group_name_Hall '-C 2y'
_symmetry_space_group_name_H-M 'C 1 2/m 1'
_atom_sites_solution_hydrogens geom
_atom_sites_solution_primary direct
_atom_sites_solution_secondary difmap
_audit_creation_method SHELXL-97
_cell_angle_alpha 90.00
_cell_angle_beta 97.050(2)
_cell_angle_gamma 90.00
_cell_formula_units_Z 4
_cell_length_a 25.3373(11)
_cell_length_b 14.8267(11)
_cell_length_c 20.4311(11)
_cell_measurement_reflns_used 7870
_cell_measurement_temperature 90(2)
_cell_measurement_theta_max 30.7
_cell_measurement_theta_min 2.7
_cell_volume 7617.3(8)
_computing_cell_refinement 'SAINT (Bruker, 2008)'
_computing_data_collection 'Apex2 (Bruker, 2008)'
_computing_data_reduction 'SAINT (Bruker, 2008)'
_computing_molecular_graphics 'SHELXTL, XP (Sheldrick, 2008)'
_computing_publication_material 'SHELXL-97 (Sheldrick, 2008)'
_computing_structure_refinement 'SHELXL-97 (Sheldrick, 2008)'
_computing_structure_solution 'SHELXS-97 (Sheldrick, 2008)'
_diffrn_ambient_temperature 90(2)
_diffrn_detector_area_resol_mean 8.3
_diffrn_measured_fraction_theta_full 0.998
_diffrn_measured_fraction_theta_max 0.998
_diffrn_measurement_device_type 'Bruker SMART ApexII'
_diffrn_measurement_method \w
_diffrn_radiation_monochromator graphite
_diffrn_radiation_source 'fine-focus sealed tube'
_diffrn_radiation_type MoK\a
_diffrn_radiation_wavelength 0.71073
_diffrn_reflns_av_R_equivalents 0.0351
_diffrn_reflns_av_sigmaI/netI 0.0276
_diffrn_reflns_limit_h_max 36
_diffrn_reflns_limit_h_min -36
_diffrn_reflns_limit_k_max 21
_diffrn_reflns_limit_k_min -21
_diffrn_reflns_limit_l_max 29
_diffrn_reflns_limit_l_min -29
_diffrn_reflns_number 61700
_diffrn_reflns_theta_full 30.99
_diffrn_reflns_theta_max 30.99
_diffrn_reflns_theta_min 2.64
_exptl_absorpt_coefficient_mu 1.082
_exptl_absorpt_correction_T_max 0.846
_exptl_absorpt_correction_T_min 0.665
_exptl_absorpt_correction_type multi-scan
_exptl_absorpt_process_details 'SADABS (Sheldrick, 2006)'
_exptl_crystal_colour black
_exptl_crystal_density_diffrn 1.666
_exptl_crystal_description block
_exptl_crystal_F_000 3880
_exptl_crystal_size_max 0.41
_exptl_crystal_size_mid 0.21
_exptl_crystal_size_min 0.16
_refine_diff_density_max 0.802
_refine_diff_density_min -0.684
_refine_diff_density_rms 0.081
_refine_ls_extinction_method none
_refine_ls_goodness_of_fit_ref 1.100
_refine_ls_hydrogen_treatment constr
_refine_ls_matrix_type full
_refine_ls_number_parameters 1102
_refine_ls_number_reflns 12552
_refine_ls_number_restraints 1065
_refine_ls_restrained_S_all 1.086
_refine_ls_R_factor_all 0.0836
_refine_ls_R_factor_gt 0.0690
_refine_ls_shift/su_max 0.002
_refine_ls_shift/su_mean 0.000
_refine_ls_structure_factor_coef Fsqd
_refine_ls_weighting_details 'calc w=1/[\s^2^(Fo^2^)+(0.0482P)^2^+31.5695P] where P=(Fo^2^+2Fc^2^)/3'
_refine_ls_weighting_scheme calc
_refine_ls_wR_factor_gt 0.1607
_refine_ls_wR_factor_ref 0.1688
_reflns_number_gt 10309
_reflns_number_total 12552
_reflns_threshold_expression >2sigma(I)
_cod_data_source_file ja304867j_si_001.cif
_cod_data_source_block mn1894
_cod_original_sg_symbol_H-M 'C 2/m'
_cod_database_code 4118546

loop_
_symmetry_equiv_pos_as_xyz
'x, y, z'
'-x, y, -z'
'x+1/2, y+1/2, z'
'-x+1/2, y+1/2, -z'
'-x, -y, -z'
'x, -y, z'
'-x+1/2, -y+1/2, -z'
'x+1/2, -y+1/2, z'

loop_
_atom_site_label
_atom_site_type_symbol
_atom_site_fract_x
_atom_site_fract_y
_atom_site_fract_z
_atom_site_U_iso_or_equiv
_atom_site_adp_type
_atom_site_occupancy
_atom_site_symmetry_multiplicity
_atom_site_calc_flag
_atom_site_refinement_flags
_atom_site_disorder_assembly
_atom_site_disorder_group
Sm1 Sm 0.79189(9) 0.44905(12) 0.87291(9) 0.0478(4) Uani 0.15 1 d PU . .
Sm2 Sm 0.76920(6) 0.4832(2) 0.85819(8) 0.0529(9) Uani 0.14 1 d PU . .
Sm3 Sm 0.79759(9) 0.5000 0.88658(9) 0.0648(7) Uani 0.10 1 d SPU . .
Sm4 Sm 0.8541(3) 0.5813(5) 0.8084(4) 0.099(2) Uani 0.05 1 d PU . .
Sm5 Sm 0.8457(3) 0.5773(3) 0.7760(3) 0.0483(15) Uani 0.04 1 d PU . .
Sm6 Sm 0.8225(7) 0.5442(12) 0.7401(9) 0.095(4) Uiso 0.02 1 d PU . .
C1 C 0.8397(3) 0.5276(6) 0.6260(3) 0.072(4) Uani 0.50 1 d PDU . -1
C2 C 0.8823(3) 0.4573(5) 0.6513(3) 0.0512(17) Uani 0.50 1 d PDU . -1
C3 C 0.9244(2) 0.4886(9) 0.6923(3) 0.056(3) Uani 0.50 1 d PDU . -1
C4 C 0.9312(3) 0.5863(5) 0.7179(4) 0.0485(19) Uani 0.50 1 d PDU . -1
C5 C 0.8923(3) 0.6471(5) 0.6960(4) 0.0427(16) Uani 0.50 1 d PDU . -1
C6 C 0.8446(3) 0.6150(4) 0.6463(4) 0.0457(17) Uani 0.50 1 d PDU . -1
C7 C 0.7967(4) 0.6628(8) 0.6488(8) 0.046(3) Uani 0.50 1 d PDU . -1
C8 C 0.7458(3) 0.6293(5) 0.6315(4) 0.047(2) Uani 0.50 1 d PDU . -1
C9 C 0.7421(3) 0.5356(4) 0.6129(3) 0.0456(15) Uani 0.50 1 d PDU . -1
C10 C 0.7898(3) 0.4890(9) 0.6081(3) 0.053(2) Uani 0.50 1 d PDU . -1
C11 C 0.7743(5) 0.3919(6) 0.6249(4) 0.077(3) Uani 0.50 1 d PDU . -1
C12 C 0.8119(5) 0.3343(10) 0.6458(9) 0.070(4) Uani 0.50 1 d PDU . -1
C13 C 0.8700(4) 0.3657(7) 0.6576(5) 0.082(4) Uani 0.50 1 d PDU . -1
C14 C 0.8969(4) 0.3131(7) 0.7075(5) 0.067(3) Uani 0.50 1 d PDU . -1
C15 C 0.9395(4) 0.3483(7) 0.7520(4) 0.098(4) Uani 0.50 1 d PDU . -1
C16 C 0.9539(4) 0.4343(6) 0.7391(5) 0.075(3) Uani 0.50 1 d PDU . -1
C17 C 0.9752(7) 0.4378(8) 0.8106(6) 0.097(6) Uani 0.33 1 d PDU . -1
C18 C 0.9805(5) 0.5218(6) 0.8304(6) 0.046(3) Uani 0.33 1 d PDU . -1
C17A C 0.9795(5) 0.4973(7) 0.7904(7) 0.037(3) Uani 0.17 1 d SPDU . -1
C18A C 0.9812(11) 0.4728(7) 0.8562(8) 0.049(6) Uani 0.17 1 d PDU . -1
C19 C 0.9633(3) 0.5934(5) 0.7784(5) 0.0495(18) Uani 0.50 1 d PDU . -1
C20 C 0.9537(4) 0.6642(7) 0.8210(5) 0.044(2) Uani 0.50 1 d PDU . -1
C21 C 0.9143(3) 0.7300(5) 0.7964(5) 0.063(3) Uani 0.50 1 d PDU . -1
C22 C 0.8870(3) 0.7201(5) 0.7341(5) 0.054(2) Uani 0.50 1 d PDU . -1
C23 C 0.8338(3) 0.7618(5) 0.7454(6) 0.060(3) Uani 0.50 1 d PDU . -1
C24 C 0.7933(4) 0.7345(11) 0.7020(7) 0.063(4) Uani 0.50 1 d PDU . -1
C25 C 0.7396(4) 0.7263(10) 0.7215(5) 0.037(2) Uani 0.50 1 d PDU . -1
C26 C 0.7109(3) 0.6612(6) 0.6777(4) 0.0416(18) Uani 0.50 1 d PDU . -1
C27 C 0.6751(2) 0.6073(5) 0.6992(4) 0.0493(16) Uani 0.50 1 d PDU . -1
C28 C 0.6704(2) 0.5092(9) 0.6787(3) 0.064(2) Uani 0.50 1 d PDU . -1
C29 C 0.7025(3) 0.4775(4) 0.6381(3) 0.054(2) Uani 0.50 1 d PDU . -1
C30 C 0.7226(4) 0.3867(5) 0.6491(4) 0.057(2) Uani 0.50 1 d PDU . -1
C31 C 0.7127(4) 0.3337(7) 0.7042(3) 0.052(3) Uani 0.50 1 d PDU . -1
C32 C 0.7558(5) 0.2725(11) 0.7272(5) 0.052(4) Uani 0.50 1 d PDU . -1
C33 C 0.8029(4) 0.2685(9) 0.6952(5) 0.071(4) Uani 0.50 1 d PDU . -1
C34 C 0.8559(4) 0.2537(7) 0.7290(5) 0.083(4) Uani 0.50 1 d PDU . -1
C35 C 0.8615(5) 0.2317(6) 0.7916(4) 0.089(4) Uani 0.50 1 d PDU . -1
C36 C 0.9102(3) 0.2649(6) 0.8369(4) 0.061(2) Uani 0.50 1 d PDU . -1
C37 C 0.9458(7) 0.3178(9) 0.8173(8) 0.105(6) Uani 0.50 1 d PDU . -1
C38 C 0.9666(4) 0.3833(8) 0.8650(5) 0.069(3) Uani 0.50 1 d PDU . -1
C39 C 0.9498(2) 0.4003(5) 0.9263(4) 0.0526(18) Uani 0.50 1 d PDU . -1
C40 C 0.9529(2) 0.4943(8) 0.9449(3) 0.065(3) Uani 0.50 1 d PDU . -1
C41 C 0.9751(3) 0.5455(5) 0.8972(4) 0.0551(19) Uani 0.50 1 d PDU . -1
C42 C 0.9595(3) 0.6384(6) 0.8904(4) 0.053(2) Uani 0.50 1 d PDU . -1
C43 C 0.9272(3) 0.6754(6) 0.9284(5) 0.053(2) Uani 0.50 1 d PDU . -1
C44 C 0.8837(5) 0.7400(11) 0.9029(6) 0.084(5) Uani 0.50 1 d PDU . -1
C45 C 0.8816(4) 0.7682(7) 0.8424(5) 0.097(4) Uani 0.50 1 d PDU . -1
C46 C 0.8271(5) 0.7816(11) 0.8131(7) 0.089(5) Uani 0.50 1 d PDU . -1
C47 C 0.7774(5) 0.7621(5) 0.8335(4) 0.074(3) Uani 0.50 1 d PDU . -1
C48 C 0.7322(4) 0.7298(5) 0.7887(4) 0.060(2) Uani 0.50 1 d PDU . -1
C49 C 0.6929(6) 0.6710(10) 0.8121(4) 0.048(3) Uani 0.50 1 d PDU . -1
C50 C 0.6640(3) 0.6124(6) 0.7671(4) 0.050(2) Uani 0.50 1 d PDU . -1
C51 C 0.6510(2) 0.5219(4) 0.7873(3) 0.0456(19) Uani 0.50 1 d PDU . -1
C52 C 0.6563(2) 0.4593(4) 0.7345(3) 0.0453(15) Uani 0.50 1 d PDU . -1
C53 C 0.6775(3) 0.3725(5) 0.7478(4) 0.0434(18) Uani 0.50 1 d PDU . -1
C54 C 0.6843(8) 0.3451(11) 0.8144(4) 0.048(3) Uani 0.50 1 d PDU . -1
C55 C 0.7272(2) 0.2841(4) 0.8394(3) 0.0365(12) Uani 0.50 1 d PDU . -1
C56 C 0.7607(3) 0.2480(5) 0.7962(3) 0.0430(16) Uani 0.50 1 d PDU . -1
C57 C 0.8127(4) 0.2267(9) 0.8223(4) 0.045(2) Uani 0.50 1 d PDU . -1
C58 C 0.8344(2) 0.2481(4) 0.8900(3) 0.0374(12) Uani 0.50 1 d PDU . -1
C59 C 0.8909(3) 0.2716(8) 0.8999(4) 0.043(3) Uani 0.50 1 d PDU . -1
C60 C 0.9091(3) 0.3407(5) 0.9443(4) 0.0438(19) Uani 0.50 1 d PDU . -1
C61 C 0.8750(3) 0.3792(5) 0.9861(3) 0.0402(16) Uani 0.50 1 d PDU . -1
C62 C 0.8770(3) 0.4733(4) 1.0060(3) 0.0484(17) Uani 0.50 1 d PDU . -1
C63 C 0.9151(3) 0.5327(4) 0.9847(3) 0.054(2) Uani 0.50 1 d PDU . -1
C64 C 0.9020(4) 0.6247(5) 0.9764(4) 0.060(3) Uani 0.50 1 d PDU . -1
C65 C 0.8485(4) 0.6565(5) 0.9821(4) 0.057(3) Uani 0.50 1 d PDU . -1
C66 C 0.8361(4) 0.7283(5) 0.9347(4) 0.068(3) Uani 0.50 1 d PDU . -1
C67 C 0.7839(4) 0.7342(6) 0.9023(4) 0.080(3) Uani 0.50 1 d PDU . -1
C68 C 0.7443(5) 0.6796(7) 0.9251(5) 0.069(4) Uani 0.50 1 d PDU . -1
C69 C 0.6997(3) 0.6475(5) 0.8794(4) 0.062(2) Uani 0.50 1 d PDU . -1
C70 C 0.6836(2) 0.5609(5) 0.9011(4) 0.0454(15) Uani 0.50 1 d PDU . -1
C71 C 0.66184(19) 0.4955(6) 0.8544(3) 0.0490(14) Uani 0.50 1 d PDU . -1
C72 C 0.6766(2) 0.4045(5) 0.8676(3) 0.0407(13) Uani 0.50 1 d PDU . -1
C73 C 0.7127(2) 0.3783(4) 0.9258(3) 0.0431(14) Uani 0.50 1 d PDU . -1
C74 C 0.7455(3) 0.3034(6) 0.9072(4) 0.0348(17) Uani 0.50 1 d PDU . -1
C75 C 0.7997(2) 0.2888(4) 0.9333(3) 0.0359(12) Uani 0.50 1 d PDU . -1
C76 C 0.8204(3) 0.3517(5) 0.9823(3) 0.0397(14) Uani 0.50 1 d PDU . -1
C77 C 0.7887(3) 0.4283(5) 1.0002(4) 0.0421(17) Uani 0.50 1 d PDU . -1
C78 C 0.8250(2) 0.5044(7) 1.0150(2) 0.0490(17) Uani 0.50 1 d PDU . -1
C79 C 0.8094(4) 0.5947(6) 1.0002(4) 0.054(3) Uani 0.50 1 d PDU . -1
C80 C 0.7564(3) 0.6094(5) 0.9724(3) 0.0541(19) Uani 0.50 1 d PDU . -1
C81 C 0.7200(4) 0.5333(5) 0.9593(5) 0.048(2) Uani 0.50 1 d PDU . -1
C82 C 0.7359(3) 0.4432(5) 0.9714(5) 0.047(2) Uani 0.50 1 d PDU . -1
Ni1 Ni 0.984708(15) 0.5000 0.580682(19) 0.01488(9) Uani 1 2 d S . .
N1 N 1.04378(10) 0.5000 0.65190(12) 0.0184(5) Uani 1 2 d S . .
N3 N 0.92420(10) 0.5000 0.51138(12) 0.0167(4) Uani 1 2 d S . .
N2 N 0.98358(7) 0.63219(12) 0.58214(9) 0.0193(3) Uani 1 1 d . . .
C83 C 0.89727(8) 0.57318(14) 0.48254(10) 0.0177(4) Uani 1 1 d . . .
C84 C 1.06866(8) 0.57327(16) 0.68342(10) 0.0207(4) Uani 1 1 d . . .
C85 C 0.94956(8) 0.68877(14) 0.54429(11) 0.0208(4) Uani 1 1 d . . .
C86 C 1.01637(9) 0.68900(15) 0.62183(11) 0.0217(4) Uani 1 1 d . . .
C87 C 0.90962(8) 0.66170(15) 0.49693(11) 0.0211(4) Uani 1 1 d . . .
H87 H 0.8892 0.7070 0.4726 0.025 Uiso 1 1 calc R . .
C88 C 1.05686(9) 0.66201(16) 0.66865(11) 0.0225(4) Uani 1 1 d . . .
H88 H 1.0779 0.7073 0.6922 0.027 Uiso 1 1 calc R . .
C89 C 0.85282(8) 0.54553(15) 0.43545(10) 0.0193(4) Uani 1 1 d . . .
C90 C 0.96062(9) 0.78224(16) 0.56085(14) 0.0272(5) Uani 1 1 d . . .
C91 C 1.10878(9) 0.54566(18) 0.73612(11) 0.0253(5) Uani 1 1 d . . .
C92 C 1.00241(9) 0.78223(16) 0.60923(14) 0.0284(5) Uani 1 1 d . . .
C93 C 0.81340(9) 0.60942(17) 0.39957(11) 0.0243(4) Uani 1 1 d . . .
H93A H 0.7954 0.5794 0.3596 0.029 Uiso 1 1 calc R . .
H93B H 0.8324 0.6628 0.3853 0.029 Uiso 1 1 calc R . .
C94 C 0.92895(11) 0.86004(17) 0.53005(18) 0.0406(7) Uani 1 1 d . . .
H94A H 0.9258 0.8541 0.4815 0.049 Uiso 1 1 calc R . .
H94B H 0.9483 0.9168 0.5423 0.049 Uiso 1 1 calc R . .
C95 C 1.14040(10) 0.6093(2) 0.78284(12) 0.0311(5) Uani 1 1 d . . .
H95A H 1.1520 0.6611 0.7576 0.037 Uiso 1 1 calc R . .
H95B H 1.1727 0.5779 0.8037 0.037 Uiso 1 1 calc R . .
C96 C 1.02917(11) 0.86017(18) 0.64650(17) 0.0403(7) Uani 1 1 d . . .
H96A H 1.0196 0.9166 0.6219 0.048 Uiso 1 1 calc R . .
H96B H 1.0682 0.8525 0.6492 0.048 Uiso 1 1 calc R . .
C97 C 0.77163(10) 0.6401(2) 0.44295(13) 0.0350(6) Uani 1 1 d . . .
H97A H 0.7457 0.6793 0.4173 0.052 Uiso 1 1 calc R . .
H97B H 0.7891 0.6733 0.4811 0.052 Uiso 1 1 calc R . .
H97C H 0.7534 0.5872 0.4582 0.052 Uiso 1 1 calc R . .
C98 C 1.10898(12) 0.6444(2) 0.83679(13) 0.0363(6) Uani 1 1 d . . .
H98A H 1.1317 0.6841 0.8665 0.054 Uiso 1 1 calc R . .
H98B H 1.0971 0.5934 0.8618 0.054 Uiso 1 1 calc R . .
H98C H 1.0779 0.6782 0.8166 0.054 Uiso 1 1 calc R . .
C99 C 0.87290(12) 0.8659(2) 0.5514(2) 0.0501(9) Uani 1 1 d . . .
H99A H 0.8540 0.9175 0.5297 0.075 Uiso 1 1 calc R . .
H99B H 0.8757 0.8736 0.5993 0.075 Uiso 1 1 calc R . .
H99C H 0.8533 0.8103 0.5388 0.075 Uiso 1 1 calc R . .
C100 C 1.01363(13) 0.8689(2) 0.7163(2) 0.0554(10) Uani 1 1 d . . .
H10A H 1.0329 0.9195 0.7389 0.083 Uiso 1 1 calc R . .
H10B H 1.0228 0.8131 0.7408 0.083 Uiso 1 1 calc R . .
H10C H 0.9753 0.8796 0.7139 0.083 Uiso 1 1 calc R . .
C101 C 0.81493(15) 0.0000 0.81423(18) 0.0304(7) Uani 1 2 d S . .
C102 C 0.86996(15) 0.0000 0.82301(19) 0.0316(7) Uani 1 2 d S . .
H102 H 0.8887 0.0000 0.8663 0.038 Uiso 1 2 calc SR . .
C103 C 0.89793(16) 0.0000 0.7682(2) 0.0370(9) Uani 1 2 d S . .
H103 H 0.9357 0.0000 0.7745 0.044 Uiso 1 2 calc SR . .
C104 C 0.87156(16) 0.0000 0.70548(19) 0.0339(8) Uani 1 2 d S . .
H104 H 0.8911 0.0000 0.6686 0.041 Uiso 1 2 calc SR . .
C105 C 0.81672(16) 0.0000 0.6959(2) 0.0353(8) Uani 1 2 d S . .
H105 H 0.7983 0.0000 0.6525 0.042 Uiso 1 2 calc SR . .
C106 C 0.78863(16) 0.0000 0.7504(2) 0.0365(8) Uani 1 2 d S . .
H106 H 0.7509 0.0000 0.7438 0.044 Uiso 1 2 calc SR . .
C107 C 0.78324(15) 0.0000 0.87424(17) 0.0317(8) Uani 1 2 d S . .
H10D H 0.8073 0.0000 0.9145 0.047 Uiso 1 2 d SR . .
H10E H 0.7613 0.0526 0.8726 0.047 Uiso 1 1 d R . .
C108 C 0.5495(2) 0.4424(4) 0.9359(3) 0.0326(11) Uani 0.50 1 d P A -1
C109 C 0.5814(2) 0.4830(4) 0.9866(3) 0.036(2) Uani 0.50 1 d P A -1
H109 H 0.6024 0.4466 1.0179 0.043 Uiso 0.50 1 calc PR A -1
C110 C 0.5834(3) 0.5762(6) 0.9931(4) 0.0510(17) Uani 0.50 1 d P A -1
H110 H 0.6050 0.6025 1.0294 0.061 Uiso 0.50 1 calc PR A -1
C111 C 0.5539(4) 0.6321(6) 0.9464(4) 0.0450(19) Uani 0.50 1 d P A -1
H111 H 0.5560 0.6959 0.9495 0.054 Uiso 0.50 1 calc PR A -1
C112 C 0.5218(3) 0.5901(5) 0.8960(3) 0.0550(19) Uani 0.50 1 d P A -1
H112 H 0.5004 0.6258 0.8644 0.066 Uiso 0.50 1 calc PR A -1
C113 C 0.5202(2) 0.504(2) 0.8909(3) 0.050(2) Uani 0.50 1 d P A -1
H113 H 0.4980 0.4791 0.8545 0.060 Uiso 0.50 1 calc PR A -1
C114 C 0.5469(4) 0.3389(6) 0.9285(5) 0.0454(19) Uani 0.50 1 d P A -1
H11A H 0.5827 0.3136 0.9391 0.068 Uiso 0.50 1 calc PR A -1
H11B H 0.5330 0.3233 0.8831 0.068 Uiso 0.50 1 calc PR A -1
H11C H 0.5234 0.3141 0.9588 0.068 Uiso 0.50 1 calc PR A -1

loop_
_atom_site_aniso_label
_atom_site_aniso_U_11
_atom_site_aniso_U_22
_atom_site_aniso_U_33
_atom_site_aniso_U_23
_atom_site_aniso_U_13
_atom_site_aniso_U_12
Sm1 0.0557(9) 0.0635(11) 0.0273(6) 0.0140(6) 0.0177(5) -0.0125(9)
Sm2 0.0407(6) 0.074(3) 0.0496(8) 0.0169(10) 0.0298(6) -0.0002(9)
Sm3 0.0470(11) 0.127(3) 0.0235(8) 0.000 0.0180(7) 0.000
Sm4 0.099(4) 0.072(4) 0.117(5) 0.021(4) -0.024(4) -0.068(3)
Sm5 0.086(4) 0.0251(18) 0.044(2) -0.0119(19) 0.049(3) -0.020(2)
C1 0.051(4) 0.138(13) 0.031(3) -0.014(4) 0.019(3) 0.011(5)
C2 0.056(4) 0.062(4) 0.042(3) -0.008(3) 0.027(3) 0.002(3)
C3 0.043(3) 0.060(8) 0.072(4) 0.012(5) 0.037(3) 0.022(5)
C4 0.025(3) 0.066(5) 0.058(5) 0.016(4) 0.021(3) 0.004(3)
C5 0.060(4) 0.024(3) 0.049(4) 0.010(3) 0.027(3) -0.002(3)
C6 0.039(3) 0.039(3) 0.061(4) 0.027(3) 0.015(3) 0.010(3)
C7 0.072(5) 0.028(4) 0.042(5) 0.015(4) 0.018(5) 0.007(4)
C8 0.053(5) 0.059(5) 0.027(3) 0.018(3) -0.001(3) 0.035(4)
C9 0.057(4) 0.050(3) 0.025(2) 0.014(2) -0.016(2) -0.006(3)
C10 0.088(4) 0.047(7) 0.0198(19) -0.005(3) -0.009(2) 0.008(5)
C11 0.136(9) 0.044(5) 0.039(4) -0.019(4) -0.040(6) 0.007(6)
C12 0.102(9) 0.058(7) 0.049(6) -0.032(5) 0.011(7) 0.019(7)
C13 0.065(6) 0.134(10) 0.051(5) -0.045(6) 0.019(5) 0.027(7)
C14 0.093(7) 0.032(4) 0.092(7) 0.009(5) 0.070(6) 0.021(5)
C15 0.088(7) 0.141(10) 0.077(6) 0.050(7) 0.061(6) 0.065(7)
C16 0.055(6) 0.114(9) 0.061(6) -0.020(6) 0.028(5) 0.019(6)
C17 0.074(10) 0.123(14) 0.095(12) -0.024(11) 0.011(9) 0.053(10)
C18 0.027(4) 0.041(8) 0.076(9) -0.003(6) 0.031(7) 0.005(4)
C17A 0.034(6) 0.027(6) 0.056(8) 0.022(12) 0.036(6) 0.026(10)
C18A 0.053(10) 0.083(15) 0.016(7) 0.010(7) 0.023(7) 0.030(9)
C19 0.031(3) 0.051(4) 0.069(5) 0.006(4) 0.014(4) -0.001(3)
C20 0.030(3) 0.059(5) 0.042(5) 0.004(4) 0.005(3) -0.023(4)
C21 0.074(6) 0.027(3) 0.099(7) -0.021(4) 0.061(6) -0.022(3)
C22 0.036(3) 0.023(3) 0.104(7) 0.011(4) 0.013(4) -0.001(3)
C23 0.056(5) 0.013(3) 0.113(9) 0.003(4) 0.016(5) 0.005(3)
C24 0.057(5) 0.038(6) 0.099(9) 0.029(6) 0.031(6) 0.005(4)
C25 0.045(5) 0.019(3) 0.047(5) 0.007(3) 0.008(3) 0.016(3)
C26 0.037(3) 0.043(4) 0.042(5) 0.014(4) -0.003(3) 0.016(3)
C27 0.035(3) 0.054(4) 0.055(4) 0.016(3) -0.009(3) 0.014(3)
C28 0.032(2) 0.100(7) 0.053(3) 0.003(7) -0.016(2) 0.020(6)
C29 0.052(3) 0.056(6) 0.046(3) 0.003(3) -0.024(3) -0.006(3)
C30 0.092(7) 0.050(5) 0.023(3) -0.004(3) -0.021(4) -0.020(5)
C31 0.074(5) 0.044(4) 0.030(4) -0.003(4) -0.021(4) -0.023(4)
C32 0.092(11) 0.026(4) 0.035(4) -0.008(3) -0.002(5) -0.016(6)
C33 0.159(13) 0.025(5) 0.024(3) -0.012(3) -0.008(6) 0.006(7)
C34 0.123(11) 0.051(7) 0.080(7) -0.028(5) 0.037(8) 0.018(7)
C35 0.141(11) 0.048(5) 0.069(6) -0.017(5) -0.029(7) 0.051(7)
C36 0.055(5) 0.073(6) 0.056(5) 0.013(4) 0.011(4) 0.049(5)
C37 0.121(14) 0.101(12) 0.098(12) 0.048(10) 0.037(10) 0.071(10)
C38 0.040(4) 0.089(8) 0.082(7) 0.042(6) 0.027(5) 0.040(5)
C39 0.025(3) 0.062(5) 0.066(5) 0.014(4) -0.009(3) 0.008(3)
C40 0.030(2) 0.083(6) 0.075(4) 0.033(8) -0.025(3) -0.017(7)
C41 0.027(3) 0.064(5) 0.071(5) -0.005(4) -0.009(3) -0.011(3)
C42 0.041(4) 0.068(6) 0.045(4) -0.006(4) -0.007(4) -0.015(4)
C43 0.051(5) 0.058(5) 0.050(5) -0.011(4) 0.001(4) -0.027(4)
C44 0.144(13) 0.054(7) 0.058(7) -0.010(6) 0.032(7) -0.049(8)
C45 0.105(9) 0.070(7) 0.127(10) -0.052(7) 0.061(8) -0.054(6)
C46 0.061(7) 0.017(4) 0.185(14) -0.014(7) -0.004(8) -0.010(6)
C47 0.146(10) 0.014(3) 0.061(5) -0.006(3) 0.009(7) 0.006(5)
C48 0.084(7) 0.021(3) 0.075(6) -0.002(3) 0.010(5) 0.018(4)
C49 0.054(8) 0.043(6) 0.050(6) 0.005(4) 0.020(4) 0.033(5)
C50 0.024(4) 0.062(5) 0.067(6) 0.018(4) 0.012(3) 0.015(3)
C51 0.019(2) 0.053(5) 0.065(4) 0.012(3) 0.006(2) 0.006(2)
C52 0.020(2) 0.053(4) 0.059(4) 0.004(3) -0.011(2) -0.003(2)
C53 0.027(4) 0.043(4) 0.056(5) 0.002(4) -0.012(3) -0.012(3)
C54 0.044(5) 0.041(5) 0.059(7) 0.000(4) 0.013(4) -0.015(4)
C55 0.044(3) 0.032(3) 0.034(3) 0.006(2) 0.004(2) -0.022(2)
C56 0.073(5) 0.021(3) 0.033(3) 0.003(2) 0.000(3) -0.016(3)
C57 0.045(5) 0.024(5) 0.063(5) -0.002(3) -0.008(4) 0.003(4)
C58 0.040(3) 0.027(3) 0.043(3) 0.005(2) -0.006(2) -0.005(2)
C59 0.029(3) 0.041(5) 0.054(6) 0.013(4) -0.017(3) 0.005(3)
C60 0.032(4) 0.050(5) 0.045(5) 0.021(4) -0.008(3) 0.002(3)
C61 0.044(4) 0.050(4) 0.024(3) 0.010(3) -0.003(3) -0.002(4)
C62 0.068(4) 0.051(4) 0.022(2) 0.002(2) -0.009(3) -0.016(3)
C63 0.057(4) 0.070(5) 0.030(3) 0.007(3) -0.021(3) -0.028(3)
C64 0.077(6) 0.064(5) 0.037(4) -0.012(4) -0.001(4) -0.044(5)
C65 0.079(7) 0.057(5) 0.040(4) -0.022(4) 0.025(5) -0.035(6)
C66 0.121(8) 0.033(4) 0.052(5) -0.023(3) 0.012(5) -0.026(4)
C67 0.154(11) 0.034(4) 0.050(5) -0.017(4) 0.005(6) -0.006(6)
C68 0.128(9) 0.040(5) 0.047(6) -0.020(4) 0.042(5) -0.001(5)
C69 0.085(6) 0.044(4) 0.063(5) 0.005(4) 0.034(4) 0.031(4)
C70 0.036(3) 0.053(4) 0.052(4) 0.001(3) 0.024(3) 0.010(3)
C71 0.027(2) 0.061(4) 0.063(3) -0.004(9) 0.020(2) 0.013(7)
C72 0.029(3) 0.043(4) 0.052(4) 0.000(3) 0.015(3) -0.013(3)
C73 0.041(3) 0.049(4) 0.042(3) 0.008(3) 0.018(3) -0.015(3)
C74 0.037(3) 0.037(4) 0.033(4) 0.010(3) 0.016(3) -0.012(3)
C75 0.047(3) 0.028(3) 0.032(3) 0.012(2) 0.001(3) -0.007(3)
C76 0.057(4) 0.038(4) 0.024(3) 0.007(3) 0.004(3) 0.000(3)
C77 0.062(5) 0.044(4) 0.022(3) 0.001(3) 0.012(3) -0.015(4)
C78 0.079(4) 0.050(4) 0.0189(17) -0.006(6) 0.011(2) -0.022(8)
C79 0.083(7) 0.054(6) 0.029(3) -0.017(4) 0.021(4) -0.022(5)
C80 0.083(5) 0.048(4) 0.037(3) -0.019(3) 0.031(4) -0.006(4)
C81 0.063(5) 0.040(4) 0.051(5) -0.008(3) 0.041(4) 0.000(4)
C82 0.065(6) 0.039(5) 0.044(4) 0.008(4) 0.032(4) 0.002(4)
Ni1 0.01348(16) 0.01346(16) 0.01748(17) 0.000 0.00098(12) 0.000
N1 0.0183(11) 0.0202(12) 0.0169(11) 0.000 0.0025(9) 0.000
N3 0.0154(11) 0.0151(11) 0.0194(11) 0.000 0.0015(9) 0.000
N2 0.0178(8) 0.0155(8) 0.0244(8) -0.0028(7) 0.0018(6) -0.0008(6)
C83 0.0152(8) 0.0179(9) 0.0201(9) 0.0003(7) 0.0023(7) 0.0012(7)
C84 0.0180(9) 0.0268(11) 0.0173(9) -0.0019(8) 0.0023(7) -0.0013(8)
C85 0.0177(9) 0.0147(9) 0.0299(11) -0.0001(8) 0.0023(8) 0.0005(7)
C86 0.0189(9) 0.0197(10) 0.0269(10) -0.0041(8) 0.0044(8) -0.0023(8)
C87 0.0191(9) 0.0181(9) 0.0258(10) 0.0038(8) 0.0015(8) 0.0028(8)
C88 0.0202(9) 0.0237(10) 0.0239(10) -0.0052(8) 0.0037(8) -0.0040(8)
C89 0.0159(8) 0.0247(11) 0.0172(9) 0.0001(8) 0.0019(7) 0.0015(7)
C90 0.0204(10) 0.0154(10) 0.0451(14) -0.0009(9) 0.0008(9) 0.0011(8)
C91 0.0201(10) 0.0359(13) 0.0193(9) -0.0027(9) 0.0001(8) -0.0018(9)
C92 0.0217(10) 0.0180(10) 0.0445(14) -0.0064(10) -0.0001(9) -0.0022(8)
C93 0.0209(10) 0.0299(12) 0.0210(10) 0.0038(9) -0.0017(8) 0.0048(9)
C94 0.0296(13) 0.0158(11) 0.073(2) 0.0018(12) -0.0074(13) 0.0028(9)
C95 0.0257(11) 0.0442(15) 0.0218(10) -0.0039(10) -0.0032(9) -0.0079(10)
C96 0.0307(13) 0.0208(12) 0.066(2) -0.0137(12) -0.0058(13) -0.0015(10)
C97 0.0241(11) 0.0495(17) 0.0310(12) 0.0028(12) 0.0017(9) 0.0154(11)
C98 0.0425(15) 0.0438(16) 0.0225(11) -0.0073(11) 0.0044(10) -0.0119(12)
C99 0.0323(14) 0.0299(14) 0.085(3) -0.0150(16) -0.0040(15) 0.0131(12)
C100 0.0400(16) 0.0460(19) 0.079(3) -0.0403(18) 0.0046(16) -0.0030(14)
C101 0.0341(18) 0.0306(18) 0.0266(16) 0.000 0.0045(14) 0.000
C102 0.0273(17) 0.037(2) 0.0290(17) 0.000 -0.0016(13) 0.000
C103 0.0270(17) 0.051(2) 0.0326(19) 0.000 0.0012(14) 0.000
C104 0.039(2) 0.037(2) 0.0267(17) 0.000 0.0086(15) 0.000
C105 0.0324(19) 0.045(2) 0.0281(18) 0.000 0.0011(14) 0.000
C106 0.0294(18) 0.048(2) 0.0303(18) 0.000 -0.0037(14) 0.000
C107 0.0298(17) 0.044(2) 0.0216(15) 0.000 0.0054(13) 0.000
C108 0.026(2) 0.045(3) 0.028(2) -0.006(2) 0.0091(19) 0.000(2)
C109 0.050(3) 0.031(7) 0.025(2) -0.003(2) -0.0025(19) 0.001(2)
C110 0.051(4) 0.053(5) 0.047(4) -0.014(3) 0.000(3) -0.004(3)
C111 0.058(5) 0.035(4) 0.046(5) -0.002(3) 0.022(4) 0.003(4)
C112 0.068(5) 0.056(4) 0.040(3) 0.005(3) 0.001(3) 0.032(4)
C113 0.048(3) 0.058(6) 0.040(3) 0.013(8) -0.010(2) 0.017(8)
C114 0.042(4) 0.046(5) 0.049(5) -0.015(3) 0.006(3) -0.005(3)

loop_
_atom_type_symbol
_atom_type_description
_atom_type_scat_dispersion_real
_atom_type_scat_dispersion_imag
_atom_type_scat_source
C C 0.0033 0.0016 'International Tables Vol C Tables 4.2.6.8 and 6.1.1.4'
H H 0.0000 0.0000 'International Tables Vol C Tables 4.2.6.8 and 6.1.1.4'
N N 0.0061 0.0033 'International Tables Vol C Tables 4.2.6.8 and 6.1.1.4'
Ni Ni 0.3393 1.1124 'International Tables Vol C Tables 4.2.6.8 and 6.1.1.4'
Sm Sm -0.1638 3.4418 'International Tables Vol C Tables 4.2.6.8 and 6.1.1.4'

loop_
_geom_angle_atom_site_label_1
_geom_angle_atom_site_label_2
_geom_angle_atom_site_label_3
_geom_angle
_geom_angle_site_symmetry_1
_geom_angle_site_symmetry_3
C80 Sm1 C68 32.88(19) 6_565 6_565
C80 Sm1 C74 42.7(2) 6_565 .
C68 Sm1 C74 9.9(3) 6_565 .
C80 Sm1 C82 21.0(2) 6_565 .
C68 Sm1 C82 47.4(3) 6_565 .
C74 Sm1 C82 57.0(2) . .
C80 Sm1 C73 31.3(2) 6_565 .
C68 Sm1 C73 26.2(3) 6_565 .
C74 Sm1 C73 32.66(16) . .
C82 Sm1 C73 31.50(18) . .
C80 Sm1 C77 24.4(3) 6_565 .
C68 Sm1 C77 55.0(3) 6_565 .
C74 Sm1 C77 64.2(2) . .
C82 Sm1 C77 31.28(16) . .
C73 Sm1 C77 54.9(2) . .
C70 Sm2 C81 33.67(19) 6_565 6_565
C70 Sm2 C73 27.7(2) 6_565 .
C81 Sm2 C73 33.2(2) 6_565 .
C70 Sm2 C82 41.6(2) 6_565 .
C81 Sm2 C82 12.4(2) 6_565 .
C73 Sm2 C82 31.31(18) . .
C70 Sm2 C81 45.1(2) 6_565 .
C81 Sm2 C81 21.8(4) 6_565 .
C73 Sm2 C81 54.2(2) . .
C82 Sm2 C81 30.99(17) . .
C70 Sm2 C72 18.88(18) 6_565 .
C81 Sm2 C72 51.2(2) 6_565 .
C73 Sm2 C72 32.21(16) . .
C82 Sm2 C72 56.8(2) . .
C81 Sm2 C72 63.9(2) . .
C70 Sm2 C69 31.76(17) 6_565 6_565
C81 Sm2 C69 53.6(2) 6_565 6_565
C73 Sm2 C69 22.5(2) . 6_565
C82 Sm2 C69 53.7(2) . 6_565
C81 Sm2 C69 72.3(2) . 6_565
C72 Sm2 C69 21.2(2) . 6_565
C77 Sm3 C77 48.5(3) . 6_565
C77 Sm3 C82 31.48(17) . .
C77 Sm3 C82 54.0(2) 6_565 .
C77 Sm3 C82 54.0(2) . 6_565
C77 Sm3 C82 31.48(17) 6_565 6_565
C82 Sm3 C82 37.6(3) . 6_565
C77 Sm3 C78 30.3(3) . 6_565
C77 Sm3 C78 32.58(18) 6_565 6_565
C82 Sm3 C78 55.7(2) . 6_565
C82 Sm3 C78 56.8(2) 6_565 6_565
C77 Sm3 C78 32.58(18) . .
C77 Sm3 C78 30.3(3) 6_565 .
C82 Sm3 C78 56.8(2) . .
C82 Sm3 C78 55.7(2) 6_565 .
C78 Sm3 C78 2.8(5) 6_565 .
C21 Sm4 C36 18.0(2) . 6_565
C21 Sm4 C22 29.27(19) . .
C36 Sm4 C22 45.7(3) 6_565 .
C21 Sm4 C37 23.5(3) . 6_565
C36 Sm4 C37 27.4(2) 6_565 6_565
C22 Sm4 C37 47.0(4) . 6_565
C5 Sm5 C22 31.6(3) . .
C5 Sm5 C14 13.9(2) . 6_565
C22 Sm5 C14 17.8(3) . 6_565
C5 Sm5 C4 31.6(2) . .
C22 Sm5 C4 53.6(3) . .
C14 Sm5 C4 38.8(3) 6_565 .
C5 Sm5 C13 19.7(3) . 6_565
C22 Sm5 C13 45.1(3) . 6_565
C14 Sm5 C13 30.4(2) 6_565 6_565
C4 Sm5 C13 44.1(3) . 6_565
C5 Sm5 C6 34.9(2) . .
C22 Sm5 C6 57.1(3) . .
C14 Sm5 C6 44.6(3) 6_565 .
C4 Sm5 C6 56.7(2) . .
C13 Sm5 C6 15.2(2) 6_565 .
C6 Sm6 C1 33.2(3) . .
C6 Sm6 C2 34.3(3) . 6_565
C1 Sm6 C2 27.1(3) . 6_565
C6 Sm6 C13 15.8(3) . 6_565
C1 Sm6 C13 43.1(5) . 6_565
C2 Sm6 C13 32.2(3) 6_565 6_565
C6 Sm6 C5 36.6(3) . .
C1 Sm6 C5 61.0(5) . .
C2 Sm6 C5 41.5(4) 6_565 .
C13 Sm6 C5 20.8(3) 6_565 .
C6 Sm6 C7 32.9(4) . .
C1 Sm6 C7 55.8(5) . .
C2 Sm6 C7 66.8(5) 6_565 .
C13 Sm6 C7 43.1(4) 6_565 .
C5 Sm6 C7 58.0(5) . .
C6 Sm6 C12 25.1(4) . 6_565
C1 Sm6 C12 51.8(5) . 6_565
C2 Sm6 C12 59.4(5) 6_565 6_565
C13 Sm6 C12 34.3(3) 6_565 6_565
C5 Sm6 C12 49.6(4) . 6_565
C7 Sm6 C12 8.8(4) . 6_565
C6 C1 C10 121.2(7) . .
C6 C1 C2 120.4(6) . .
C10 C1 C2 112.6(8) . .
C6 C1 Sm6 68.5(6) . .
C10 C1 Sm6 91.7(6) . .
C2 C1 Sm6 87.0(6) . .
C6 C1 Sm6 97.7(6) . 6_565
C10 C1 Sm6 79.9(6) . 6_565
C2 C1 Sm6 67.5(5) . 6_565
C3 C2 C13 116.2(9) . .
C3 C2 C1 116.2(7) . .
C13 C2 C1 121.9(7) . .
C3 C2 Sm6 93.1(6) . 6_565
C13 C2 Sm6 76.2(6) . 6_565
C1 C2 Sm6 77.7(6) . 6_565
C3 C2 Sm6 83.6(5) . .
C13 C2 Sm6 103.9(6) . .
C1 C2 Sm6 59.8(5) . .
C3 C2 Sm5 80.0(4) . 6_565
C13 C2 Sm5 69.1(4) . 6_565
C1 C2 Sm5 97.4(4) . 6_565
C2 C3 C16 122.8(10) . .
C2 C3 C4 125.4(8) . .
C16 C3 C4 106.3(7) . .
C2 C3 Sm6 59.2(5) . 6_565
C16 C3 Sm6 95.5(7) . 6_565
C4 C3 Sm6 96.4(5) . 6_565
C2 C3 Sm5 73.1(4) . 6_565
C16 C3 Sm5 75.8(5) . 6_565
C4 C3 Sm5 99.8(4) . 6_565
C2 C3 Sm6 69.6(5) . .
C16 C3 Sm6 110.3(6) . .
C4 C3 Sm6 72.3(5) . .
C5 C4 C19 123.7(8) . .
C5 C4 C3 117.4(8) . .
C19 C4 C3 113.6(6) . .
C5 C4 Sm5 64.8(4) . .
C19 C4 Sm5 91.4(5) . .
C3 C4 Sm5 92.3(4) . .
C5 C4 Sm4 72.8(4) . .
C19 C4 Sm4 78.3(4) . .
C3 C4 Sm4 97.9(4) . .
C5 C4 Sm6 62.2(5) . .
C19 C4 Sm6 109.6(6) . .
C3 C4 Sm6 77.4(5) . .
C22 C5 C4 117.2(8) . .
C22 C5 C6 119.9(6) . .
C4 C5 C6 118.9(7) . .
C22 C5 Sm5 81.9(5) . .
C4 C5 Sm5 83.6(4) . .
C6 C5 Sm5 84.5(4) . .
C22 C5 Sm6 98.8(6) . .
C4 C5 Sm6 89.7(6) . .
C6 C5 Sm6 62.4(5) . .
C22 C5 Sm4 74.7(5) . .
C4 C5 Sm4 79.0(4) . .
C6 C5 Sm4 96.4(4) . .
C1 C6 C7 116.2(7) . .
C1 C6 C5 121.7(6) . .
C7 C6 C5 115.1(7) . .
C1 C6 Sm6 78.3(6) . .
C7 C6 Sm6 84.3(9) . .
C5 C6 Sm6 81.0(6) . .
C1 C6 Sm5 95.2(4) . .
C7 C6 Sm5 88.4(8) . .
C5 C6 Sm5 60.6(4) . .
C8 C7 C6 125.9(8) . .
C8 C7 C24 107.4(9) . .
C6 C7 C24 120.0(10) . .
C8 C7 Sm6 94.9(9) . .
C6 C7 Sm6 62.8(7) . .
C24 C7 Sm6 89.5(11) . .
C8 C7 Sm5 109.9(9) . .
C6 C7 Sm5 63.7(7) . .
C24 C7 Sm5 74.6(9) . .
C7 C8 C9 116.2(7) . .
C7 C8 C26 109.9(8) . .
C9 C8 C26 117.5(7) . .
C7 C8 Sm6 58.0(8) . .
C9 C8 Sm6 78.9(5) . .
C26 C8 Sm6 92.7(6) . .
C10 C9 C8 117.7(8) . .
C10 C9 C29 111.6(6) . .
C8 C9 C29 120.0(6) . .
C1 C10 C9 122.5(10) . .
C1 C10 C11 124.9(8) . .
C9 C10 C11 101.5(7) . .
C1 C10 Sm6 70.4(5) . 6_565
C9 C10 Sm6 100.2(5) . 6_565
C11 C10 Sm6 70.8(5) . 6_565
C1 C10 Sm6 58.9(5) . .
C9 C10 Sm6 86.8(5) . .
C11 C10 Sm6 96.4(5) . .
C12 C11 C30 120.2(9) . .
C12 C11 C10 119.0(10) . .
C30 C11 C10 112.9(7) . .
C12 C11 Sm6 73.1(10) . 6_565
C30 C11 Sm6 93.0(6) . 6_565
C10 C11 Sm6 76.4(5) . 6_565
C11 C12 C33 119.8(11) . .
C11 C12 C13 119.9(11) . .
C33 C12 C13 109.1(11) . .
C11 C12 Sm6 78.4(10) . 6_565
C33 C12 Sm6 87.8(12) . 6_565
C13 C12 Sm6 70.5(8) . 6_565
C11 C12 Sm5 97.0(10) . 6_565
C33 C12 Sm5 74.2(10) . 6_565
C13 C12 Sm5 64.1(7) . 6_565
C14 C13 C2 120.9(9) . .
C14 C13 C12 108.7(9) . .
C2 C13 C12 120.0(10) . .
C14 C13 Sm6 92.2(7) . 6_565
C2 C13 Sm6 71.6(6) . 6_565
C12 C13 Sm6 75.1(9) . 6_565
C14 C13 Sm5 70.5(5) . 6_565
C2 C13 Sm5 81.8(4) . 6_565
C12 C13 Sm5 85.2(8) . 6_565
C13 C14 C15 121.9(9) . .
C13 C14 C34 104.6(9) . .
C15 C14 C34 122.5(9) . .
C13 C14 Sm5 79.1(5) . 6_565
C15 C14 Sm5 79.4(5) . 6_565
C34 C14 Sm5 78.2(5) . 6_565
C13 C14 Sm4 91.4(5) . 6_565
C15 C14 Sm4 70.6(5) . 6_565
C34 C14 Sm4 76.8(5) . 6_565
C13 C14 Sm6 59.8(6) . 6_565
C15 C14 Sm6 92.8(6) . 6_565
C34 C14 Sm6 82.4(6) . 6_565
C16 C15 C37 119.0(7) . .
C16 C15 C14 114.8(10) . .
C37 C15 C14 118.7(9) . .
C16 C15 C17 50.3(6) . .
C37 C15 C17 69.0(5) . .
C14 C15 C17 155.1(9) . .
C16 C15 Sm5 85.1(6) . 6_565
C37 C15 Sm5 87.6(9) . 6_565
C14 C15 Sm5 69.7(5) . 6_565
C17 C15 Sm5 87.9(6) . 6_565
C16 C15 Sm4 88.2(6) . 6_565
C37 C15 Sm4 74.2(9) . 6_565
C14 C15 Sm4 80.5(5) . 6_565
C17 C15 Sm4 79.3(6) . 6_565
C15 C16 C3 122.7(10) . .
C15 C16 C17A 123.7(10) . .
C3 C16 C17A 105.7(8) . .
C15 C16 C17 85.2(8) . .
C3 C16 C17 138.5(9) . .
C15 C16 Sm5 67.4(5) . 6_565
C3 C16 Sm5 76.7(5) . 6_565
C17A C16 Sm5 101.2(6) . 6_565
C17 C16 Sm5 89.3(8) . 6_565
C15 C16 Sm4 65.3(5) . 6_565
C3 C16 Sm4 87.5(5) . 6_565
C17A C16 Sm4 92.0(6) . 6_565
C17 C16 Sm4 76.7(8) . 6_565
C18 C17 C38 108.6(9) . .
C18 C17 C16 110.2(9) . .
C38 C17 C16 132.6(12) . .
C17 C18 C41 120.7(8) . .
C17 C18 C19 115.8(9) . .
C41 C18 C19 116.1(7) . .
C18A C17A C16 118.4(11) . .
C18A C17A C19 112.5(9) . .
C16 C17A C19 113.3(11) . .
C41 C18A C17A 113.0(11) . .
C41 C18A C38 127.6(13) . .
C17A C18A C38 113.3(11) . .
C4 C19 C20 118.7(7) . .
C4 C19 C17A 101.0(7) . .
C20 C19 C17A 132.6(9) . .
C4 C19 C18 130.4(8) . .
C20 C19 C18 98.3(7) . .
C4 C19 Sm4 73.6(4) . .
C20 C19 Sm4 71.1(5) . .
C17A C19 Sm4 99.0(6) . .
C18 C19 Sm4 90.5(6) . .
C4 C19 Sm5 60.6(4) . .
C20 C19 Sm5 79.8(5) . .
C17A C19 Sm5 100.4(6) . .
C18 C19 Sm5 99.0(6) . .
C19 C20 C21 117.0(8) . .
C19 C20 C42 113.7(9) . .
C21 C20 C42 119.9(8) . .
C19 C20 Sm4 80.6(6) . .
C21 C20 Sm4 71.6(5) . .
C42 C20 Sm4 87.5(6) . .
C19 C20 Sm5 73.4(5) . .
C21 C20 Sm5 67.9(5) . .
C42 C20 Sm5 99.3(6) . .
C22 C21 C45 112.4(9) . .
C22 C21 C20 119.8(7) . .
C45 C21 C20 117.8(9) . .
C22 C21 Sm4 76.9(5) . .
C45 C21 Sm4 83.4(5) . .
C20 C21 Sm4 78.0(6) . .
C22 C21 Sm5 63.5(4) . .
C45 C21 Sm5 91.1(5) . .
C20 C21 Sm5 84.1(6) . .
C5 C22 C21 122.9(7) . .
C5 C22 C23 124.3(8) . .
C21 C22 C23 99.8(8) . .
C5 C22 Sm5 66.5(4) . .
C21 C22 Sm5 87.6(5) . .
C23 C22 Sm5 83.1(5) . .
C5 C22 Sm4 77.0(5) . .
C21 C22 Sm4 73.8(5) . .
C23 C22 Sm4 83.5(5) . .
C24 C23 C46 121.8(9) . .
C24 C23 C22 113.6(9) . .
C46 C23 C22 115.8(9) . .
C24 C23 Sm5 84.6(8) . .
C46 C23 Sm5 90.4(8) . .
C22 C23 Sm5 64.3(4) . .
C24 C23 Sm4 95.3(9) . .
C46 C23 Sm4 78.6(8) . .
C22 C23 Sm4 66.0(5) . .
C23 C24 C25 120.5(10) . .
C23 C24 C7 125.2(10) . .
C25 C24 C7 105.7(9) . .
C23 C24 Sm6 88.1(9) . .
C25 C24 Sm6 93.5(10) . .
C7 C24 Sm6 59.7(10) . .
C23 C24 Sm5 69.1(8) . .
C25 C24 Sm5 99.7(10) . .
C7 C24 Sm5 76.0(9) . .
C48 C25 C26 120.6(10) . .
C48 C25 C24 119.9(10) . .
C26 C25 C24 107.4(8) . .
C27 C26 C8 121.2(8) . .
C27 C26 C25 120.6(8) . .
C8 C26 C25 108.6(7) . .
C26 C27 C50 120.5(7) . .
C26 C27 C28 121.4(7) . .
C50 C27 C28 107.2(6) . .
C29 C28 C52 123.1(9) . .
C29 C28 C27 118.9(8) . .
C52 C28 C27 107.1(6) . .
C28 C29 C30 117.9(9) . .
C28 C29 C9 121.0(7) . .
C30 C29 C9 111.0(7) . .
C31 C30 C29 123.0(9) . .
C31 C30 C11 123.4(8) . .
C29 C30 C11 102.2(7) . .
C30 C31 C32 113.9(8) . .
C30 C31 C53 116.6(9) . .
C32 C31 C53 122.8(7) . .
C33 C32 C56 117.3(9) . .
C33 C32 C31 120.9(9) . .
C56 C32 C31 116.3(9) . .
C32 C33 C12 120.3(11) . .
C32 C33 C34 124.4(9) . .
C12 C33 C34 102.6(10) . .
C32 C33 Sm6 86.4(10) . 6_565
C12 C33 Sm6 62.9(10) . 6_565
C34 C33 Sm6 83.3(8) . 6_565
C32 C33 Sm5 89.0(9) . 6_565
C12 C33 Sm5 77.7(10) . 6_565
C34 C33 Sm5 66.1(6) . 6_565
C35 C34 C33 118.9(10) . .
C35 C34 C14 116.5(10) . .
C33 C34 C14 114.5(10) . .
C35 C34 Sm5 83.5(6) . 6_565
C33 C34 Sm5 84.5(7) . 6_565
C14 C34 Sm5 69.7(5) . 6_565
C35 C34 Sm4 71.0(6) . 6_565
C33 C34 Sm4 93.4(7) . 6_565
C14 C34 Sm4 74.1(5) . 6_565
C34 C35 C57 116.0(10) . .
C34 C35 C36 119.5(10) . .
C57 C35 C36 114.9(7) . .
C34 C35 Sm4 82.7(6) . 6_565
C57 C35 Sm4 85.7(7) . 6_565
C36 C35 Sm4 70.7(5) . 6_565
C34 C35 Sm5 69.5(6) . 6_565
C57 C35 Sm5 89.1(7) . 6_565
C36 C35 Sm5 80.9(5) . 6_565
C37 C36 C59 124.1(11) . .
C37 C36 C35 123.3(10) . .
C59 C36 C35 103.1(7) . .
C37 C36 Sm4 77.9(10) . 6_565
C59 C36 Sm4 84.7(6) . 6_565
C35 C36 Sm4 77.2(5) . 6_565
C37 C36 Sm5 76.5(10) . 6_565
C59 C36 Sm5 95.1(6) . 6_565
C35 C36 Sm5 69.3(4) . 6_565
C36 C37 C15 119.2(13) . .
C36 C37 C38 114.5(13) . .
C15 C37 C38 114.9(7) . .
C36 C37 Sm4 74.7(9) . 6_565
C15 C37 Sm4 76.5(9) . 6_565
C38 C37 Sm4 85.0(9) . 6_565
C17 C37 Sm4 80.0(8) . 6_565
C36 C37 Sm5 78.7(9) . 6_565
C15 C37 Sm5 64.7(8) . 6_565
C38 C37 Sm5 93.9(9) . 6_565
C17 C37 Sm5 79.9(7) . 6_565
C39 C38 C18A 93.4(9) . .
C39 C38 C17 134.3(10) . .
C39 C38 C37 127.4(11) . .
C18A C38 C37 129.8(10) . .
C17 C38 C37 86.1(8) . .
C39 C38 Sm4 86.3(5) . 6_565
C18A C38 Sm4 92.2(12) . 6_565
C17 C38 Sm4 80.1(8) . 6_565
C37 C38 Sm4 66.5(9) . 6_565
C38 C39 C60 115.2(8) . .
C38 C39 C40 113.5(7) . .
C60 C39 C40 122.8(7) . .
C41 C40 C39 110.6(7) . .
C41 C40 C63 121.7(9) . .
C39 C40 C63 120.6(7) . .
C18A C41 C40 94.8(9) . .
C40 C41 C18 128.4(8) . .
C18A C41 C42 137.5(10) . .
C40 C41 C42 117.2(9) . .
C18 C41 C42 101.5(8) . .
C43 C42 C41 121.7(9) . .
C43 C42 C20 117.9(8) . .
C41 C42 C20 109.9(8) . .
C42 C43 C64 122.8(10) . .
C42 C43 C44 123.0(9) . .
C64 C43 C44 101.5(7) . .
C45 C44 C66 121.7(10) . .
C45 C44 C43 118.4(11) . .
C66 C44 C43 112.6(8) . .
C44 C45 C21 122.3(12) . .
C44 C45 C46 111.3(10) . .
C21 C45 C46 112.2(10) . .
C44 C45 Sm4 84.4(10) . .
C21 C45 Sm4 67.2(5) . .
C46 C45 Sm4 81.1(8) . .
C47 C46 C23 117.2(10) . .
C47 C46 C45 133.8(12) . .
C23 C46 C45 98.7(10) . .
C47 C46 Sm4 91.3(8) . .
C23 C46 Sm4 73.7(7) . .
C45 C46 Sm4 71.0(7) . .
C46 C47 C67 110.2(11) . .
C46 C47 C48 123.0(9) . .
C67 C47 C48 120.1(9) . .
C25 C48 C49 118.5(9) . .
C25 C48 C47 115.9(8) . .
C49 C48 C47 120.7(8) . .
C50 C49 C69 118.6(9) . .
C50 C49 C48 118.8(8) . .
C69 C49 C48 117.6(9) . .
C50 C49 Sm2 89.9(9) . 6_565
C69 C49 Sm2 61.2(7) . 6_565
C48 C49 Sm2 96.7(9) . 6_565
C49 C50 C27 120.7(7) . .
C49 C50 C51 120.3(9) . .
C27 C50 C51 107.5(6) . .
C71 C51 C52 121.4(6) . .
C71 C51 C50 120.3(7) . .
C52 C51 C50 109.7(6) . .
C53 C52 C28 119.8(7) . .
C53 C52 C51 120.8(6) . .
C28 C52 C51 108.4(6) . .
C52 C53 C54 116.6(9) . .
C52 C53 C31 119.4(7) . .
C54 C53 C31 117.8(8) . .
C53 C54 C72 122.9(11) . .
C53 C54 C55 120.9(10) . .
C72 C54 C55 106.4(8) . .
C53 C54 Sm2 95.0(11) . .
C72 C54 Sm2 61.1(8) . .
C55 C54 Sm2 81.0(9) . .
C56 C55 C74 122.3(6) . .
C56 C55 C54 119.9(7) . .
C74 C55 C54 110.7(6) . .
C56 C55 Sm1 95.7(4) . .
C74 C55 Sm1 60.7(4) . .
C54 C55 Sm1 86.4(9) . .
C57 C56 C55 117.5(7) . .
C57 C56 C32 113.1(8) . .
C55 C56 C32 122.1(8) . .
C56 C57 C35 129.5(9) . .
C56 C57 C58 122.7(8) . .
C35 C57 C58 99.0(7) . .
C56 C57 Sm4 94.2(7) . 6_565
C35 C57 Sm4 66.0(6) . 6_565
C58 C57 Sm4 78.0(6) . 6_565
C75 C58 C57 118.8(6) . .
C75 C58 C59 118.2(6) . .
C57 C58 C59 115.5(7) . .
C60 C59 C36 120.5(8) . .
C60 C59 C58 120.0(7) . .
C36 C59 C58 107.2(6) . .
C60 C59 Sm4 85.6(6) . 6_565
C36 C59 Sm4 66.3(5) . 6_565
C58 C59 Sm4 82.0(5) . 6_565
C59 C60 C61 120.5(7) . .
C59 C60 C39 118.1(8) . .
C61 C60 C39 114.8(7) . .
C60 C61 C76 120.8(6) . .
C60 C61 C62 123.7(7) . .
C76 C61 C62 106.8(6) . .
C63 C62 C78 120.9(6) . .
C63 C62 C61 121.0(6) . .
C78 C62 C61 110.2(7) . .
C63 C62 Sm3 94.8(4) . .
C78 C62 Sm3 61.6(3) . .
C61 C62 Sm3 84.4(4) . .
C64 C63 C62 118.7(7) . .
C64 C63 C40 118.4(8) . .
C62 C63 C40 116.9(7) . .
C63 C64 C43 118.0(9) . .
C63 C64 C65 120.8(7) . .
C43 C64 C65 112.3(7) . .
C79 C65 C66 122.9(9) . .
C79 C65 C64 119.6(7) . .
C66 C65 C64 108.3(7) . .
C79 C65 Sm1 64.4(5) . 6_565
C66 C65 Sm1 80.7(4) . 6_565
C64 C65 Sm1 98.0(5) . 6_565
C67 C66 C65 118.4(8) . .
C67 C66 C44 124.6(9) . .
C65 C66 C44 105.2(8) . .
C67 C66 Sm1 65.5(4) . 6_565
C65 C66 Sm1 71.6(4) . 6_565
C44 C66 Sm1 101.6(8) . 6_565
C66 C67 C68 118.3(9) . .
C66 C67 C47 117.5(9) . .
C68 C67 C47 118.7(9) . .
C66 C67 Sm1 87.2(5) . 6_565
C68 C67 Sm1 65.6(6) . 6_565
C47 C67 Sm1 94.0(4) . 6_565
C67 C68 C80 122.6(10) . .
C67 C68 C69 120.2(8) . .
C80 C68 C69 106.3(7) . .
C67 C68 Sm1 84.2(6) . 6_565
C80 C68 Sm1 70.4(5) . 6_565
C69 C68 Sm1 81.7(6) . 6_565
C67 C68 Sm2 96.8(7) . 6_565
C80 C68 Sm2 70.7(5) . 6_565
C69 C68 Sm2 67.6(5) . 6_565
C49 C69 C70 121.2(9) . .
C49 C69 C68 122.7(8) . .
C70 C69 C68 108.8(7) . .
C49 C69 Sm2 91.5(9) . 6_565
C70 C69 Sm2 67.8(3) . 6_565
C68 C69 Sm2 82.4(6) . 6_565
C49 C69 Sm1 94.9(9) . 6_565
C70 C69 Sm1 80.0(4) . 6_565
C68 C69 Sm1 66.8(6) . 6_565
C49 C69 Sm2 93.6(9) . .
C70 C69 Sm2 61.6(3) . .
C68 C69 Sm2 86.4(6) . .
C71 C70 C69 120.2(8) . .
C71 C70 C81 120.4(7) . .
C69 C70 C81 108.9(6) . .
C71 C70 Sm2 82.4(3) . 6_565
C69 C70 Sm2 80.4(4) . 6_565
C81 C70 Sm2 74.2(5) . 6_565
C71 C70 Sm2 75.6(3) . .
C69 C70 Sm2 90.5(4) . .
C81 C70 Sm2 72.2(5) . .
C71 C70 Sm1 97.5(3) . 6_565
C69 C70 Sm1 70.6(4) . 6_565
C81 C70 Sm1 68.2(5) . 6_565
C72 C71 C51 117.4(6) . .
C72 C71 C70 116.7(7) . .
C51 C71 C70 118.3(8) . .
C72 C71 Sm2 72.0(3) . .
C51 C71 Sm2 96.9(3) . .
C70 C71 Sm2 73.9(3) . .
C72 C71 Sm2 82.3(3) . 6_565
C51 C71 Sm2 94.0(3) . 6_565
C70 C71 Sm2 66.5(3) . 6_565
C71 C72 C54 120.0(8) . .
C71 C72 C73 122.1(6) . .
C54 C72 C73 108.9(7) . .
C71 C72 Sm2 77.4(3) . .
C54 C72 Sm2 90.7(10) . .
C73 C72 Sm2 72.8(3) . .
C71 C72 Sm2 68.7(3) . 6_565
C54 C72 Sm2 96.7(10) . 6_565
C73 C72 Sm2 77.0(3) . 6_565
C71 C72 Sm1 91.7(3) . .
C54 C72 Sm1 86.5(10) . .
C73 C72 Sm1 61.1(3) . .
C82 C73 C72 121.5(6) . .
C82 C73 C74 118.9(6) . .
C72 C73 C74 108.0(6) . .
C82 C73 Sm1 73.9(5) . .
C72 C73 Sm1 89.6(3) . .
C74 C73 Sm1 73.1(4) . .
C82 C73 Sm2 74.6(5) . .
C72 C73 Sm2 75.0(3) . .
C74 C73 Sm2 87.2(4) . .
C82 C73 Sm2 69.4(5) . 6_565
C72 C73 Sm2 74.0(3) . 6_565
C74 C73 Sm2 94.8(4) . 6_565
C82 C73 Sm3 60.8(5) . .
C72 C73 Sm3 91.2(3) . .
C74 C73 Sm3 86.5(4) . .
C75 C74 C55 120.8(6) . .
C75 C74 C73 124.7(6) . .
C55 C74 C73 105.9(6) . .
C75 C74 Sm1 77.3(4) . .
C55 C74 Sm1 90.5(5) . .
C73 C74 Sm1 74.3(4) . .
C75 C74 Sm2 92.1(5) . .
C55 C74 Sm2 84.6(4) . .
C73 C74 Sm2 63.0(4) . .
C76 C75 C74 114.8(7) . .
C76 C75 C58 120.1(6) . .
C74 C75 C58 117.6(6) . .
C76 C75 Sm1 75.0(4) . .
C74 C75 Sm1 71.4(4) . .
C58 C75 Sm1 96.0(4) . .
C75 C76 C61 119.7(6) . .
C75 C76 C77 121.2(7) . .
C61 C76 C77 108.8(6) . .
C75 C76 Sm1 74.2(3) . .
C61 C76 Sm1 93.0(4) . .
C77 C76 Sm1 72.0(4) . .
C75 C76 Sm3 89.8(4) . .
C61 C76 Sm3 86.2(4) . .
C77 C76 Sm3 61.2(4) . .
C82 C77 C76 122.6(7) . .
C82 C77 C78 120.4(7) . .
C76 C77 C78 107.3(7) . .
C82 C77 Sm3 75.2(6) . .
C76 C77 Sm3 89.0(4) . .
C78 C77 Sm3 75.3(4) . .
C82 C77 Sm1 73.3(5) . .
C76 C77 Sm1 76.1(4) . .
C78 C77 Sm1 91.1(4) . .
C82 C77 Sm2 61.2(5) . .
C76 C77 Sm2 90.0(4) . .
C78 C77 Sm2 90.9(4) . .
C79 C78 C62 121.0(8) . .
C79 C78 C77 122.1(7) . .
C62 C78 C77 106.9(8) . .
C79 C78 Sm3 77.2(4) . .
C62 C78 Sm3 89.9(3) . .
C77 C78 Sm3 72.1(4) . .
C79 C78 Sm1 62.5(4) . 6_565
C62 C78 Sm1 95.8(3) . 6_565
C77 C78 Sm1 83.3(4) . 6_565
C79 C78 Sm1 90.8(4) . .
C62 C78 Sm1 86.6(3) . .
C77 C78 Sm1 60.1(4) . .
C80 C79 C78 117.3(7) . .
C80 C79 C65 116.9(8) . .
C78 C79 C65 118.5(8) . .
C80 C79 Sm1 66.9(4) . 6_565
C78 C79 Sm1 89.3(4) . 6_565
C65 C79 Sm1 86.7(5) . 6_565
C80 C79 Sm3 74.6(4) . .
C78 C79 Sm3 72.0(4) . .
C65 C79 Sm3 96.8(5) . .
C79 C80 C68 120.0(8) . .
C79 C80 C81 120.2(8) . .
C68 C80 C81 111.2(8) . .
C79 C80 Sm1 81.5(5) . 6_565
C68 C80 Sm1 76.7(6) . 6_565
C81 C80 Sm1 82.2(5) . 6_565
C79 C80 Sm3 75.1(5) . .
C68 C80 Sm3 93.8(6) . .
C81 C80 Sm3 72.7(5) . .
C79 C80 Sm2 93.3(5) . 6_565
C68 C80 Sm2 80.1(5) . 6_565
C81 C80 Sm2 66.3(5) . 6_565
C79 C80 Sm2 91.6(5) . .
C68 C80 Sm2 87.9(5) . .
C81 C80 Sm2 60.6(5) . .
C82 C81 C80 122.7(9) . .
C82 C81 C70 122.9(7) . .
C80 C81 C70 104.6(7) . .
C82 C81 Sm2 83.9(8) . 6_565
C80 C81 Sm2 82.1(5) . 6_565
C70 C81 Sm2 72.1(5) . 6_565
C82 C81 Sm2 73.7(8) . .
C80 C81 Sm2 90.7(6) . .
C70 C81 Sm2 75.9(5) . .
C82 C81 Sm3 72.9(8) . .
C80 C81 Sm3 75.6(5) . .
C70 C81 Sm3 91.9(5) . .
C82 C81 Sm1 90.3(9) . 6_565
C80 C81 Sm1 65.4(5) . 6_565
C70 C81 Sm1 81.5(5) . 6_565
C82 C81 Sm1 61.4(8) . .
C80 C81 Sm1 90.8(5) . .
C70 C81 Sm1 90.4(5) . .
C81 C82 C77 117.2(8) . .
C81 C82 C73 116.3(7) . .
C77 C82 C73 117.6(6) . .
C81 C82 Sm1 90.2(9) . .
C77 C82 Sm1 75.5(5) . .
C73 C82 Sm1 74.7(5) . .
C81 C82 Sm3 76.1(8) . .
C77 C82 Sm3 73.3(5) . .
C73 C82 Sm3 90.9(5) . .
C81 C82 Sm2 75.4(8) . .
C77 C82 Sm2 90.7(6) . .
C73 C82 Sm2 74.1(5) . .
C81 C82 Sm2 65.9(8) . 6_565
C77 C82 Sm2 92.3(6) . 6_565
C73 C82 Sm2 82.1(5) . 6_565
C81 C82 Sm1 62.2(8) . 6_565
C77 C82 Sm1 82.1(6) . 6_565
C73 C82 Sm1 96.4(6) . 6_565
N3 Ni1 N1 178.34(11) . .
N3 Ni1 N2 89.97(6) . 6_565
N1 Ni1 N2 90.00(6) . 6_565
N3 Ni1 N2 89.97(6) . .
N1 Ni1 N2 90.00(6) . .
N2 Ni1 N2 177.45(11) 6_565 .
C84 N1 C84 104.3(3) 6_565 .
C84 N1 Ni1 127.82(13) 6_565 .
C84 N1 Ni1 127.83(13) . .
C83 N3 C83 104.2(2) 6_565 .
C83 N3 Ni1 127.88(12) 6_565 .
C83 N3 Ni1 127.88(12) . .
C85 N2 C86 104.50(18) . .
C85 N2 Ni1 127.74(15) . .
C86 N2 Ni1 127.76(15) . .
C87 C83 N3 125.07(19) . .
C87 C83 C89 123.46(19) . .
N3 C83 C89 111.46(19) . .
C88 C84 N1 125.3(2) . .
C88 C84 C91 123.3(2) . .
N1 C84 C91 111.4(2) . .
C87 C85 N2 125.3(2) . .
C87 C85 C90 123.4(2) . .
N2 C85 C90 111.34(19) . .
C88 C86 N2 125.3(2) . .
C88 C86 C92 123.3(2) . .
N2 C86 C92 111.4(2) . .
C85 C87 C83 124.0(2) . .
C85 C87 H87 118.0 . .
C83 C87 H87 118.0 . .
C86 C88 C84 123.7(2) . .
C86 C88 H88 118.1 . .
C84 C88 H88 118.1 . .
C89 C89 C83 106.45(12) 6_565 .
C89 C89 C93 129.14(13) 6_565 .
C83 C89 C93 124.2(2) . .
C92 C90 C85 106.4(2) . .
C92 C90 C94 129.5(2) . .
C85 C90 C94 124.1(2) . .
C91 C91 C84 106.44(14) 6_565 .
C91 C91 C95 128.92(15) 6_565 .
C84 C91 C95 124.5(2) . .
C90 C92 C86 106.4(2) . .
C90 C92 C96 129.3(2) . .
C86 C92 C96 124.2(2) . .
C89 C93 C97 111.76(19) . .
C89 C93 H93A 109.3 . .
C97 C93 H93A 109.3 . .
C89 C93 H93B 109.3 . .
C97 C93 H93B 109.3 . .
H93A C93 H93B 107.9 . .
C90 C94 C99 112.9(3) . .
C90 C94 H94A 109.0 . .
C99 C94 H94A 109.0 . .
C90 C94 H94B 109.0 . .
C99 C94 H94B 109.0 . .
H94A C94 H94B 107.8 . .
C91 C95 C98 112.8(2) . .
C91 C95 H95A 109.0 . .
C98 C95 H95A 109.0 . .
C91 C95 H95B 109.0 . .
C98 C95 H95B 109.0 . .
H95A C95 H95B 107.8 . .
C92 C96 C100 112.7(3) . .
C92 C96 H96A 109.0 . .
C100 C96 H96A 109.0 . .
C92 C96 H96B 109.0 . .
C100 C96 H96B 109.0 . .
H96A C96 H96B 107.8 . .
C93 C97 H97A 109.5 . .
C93 C97 H97B 109.5 . .
H97A C97 H97B 109.5 . .
C93 C97 H97C 109.5 . .
H97A C97 H97C 109.5 . .
H97B C97 H97C 109.5 . .
C95 C98 H98A 109.5 . .
C95 C98 H98B 109.5 . .
H98A C98 H98B 109.5 . .
C95 C98 H98C 109.5 . .
H98A C98 H98C 109.5 . .
H98B C98 H98C 109.5 . .
C94 C99 H99A 109.5 . .
C94 C99 H99B 109.5 . .
H99A C99 H99B 109.5 . .
C94 C99 H99C 109.5 . .
H99A C99 H99C 109.5 . .
H99B C99 H99C 109.5 . .
C96 C100 H10A 109.5 . .
C96 C100 H10B 109.5 . .
H10A C100 H10B 109.5 . .
C96 C100 H10C 109.5 . .
H10A C100 H10C 109.5 . .
H10B C100 H10C 109.5 . .
C102 C101 C106 118.7(4) . .
C102 C101 C107 120.7(3) . .
C106 C101 C107 120.6(3) . .
C101 C102 C103 119.9(3) . .
C101 C102 H102 120.0 . .
C103 C102 H102 120.0 . .
C104 C103 C102 120.8(4) . .
C104 C103 H103 119.6 . .
C102 C103 H103 119.6 . .
C103 C104 C105 120.0(4) . .
C103 C104 H104 120.0 . .
C105 C104 H104 120.0 . .
C104 C105 C106 119.4(4) . .
C104 C105 H105 120.3 . .
C106 C105 H105 120.3 . .
C101 C106 C105 121.1(4) . .
C101 C106 H106 119.4 . .
C105 C106 H106 119.4 . .
C101 C107 H10D 110.0 . .
C101 C107 H10E 109.2 . .
H10D C107 H10E 109.6 . .
C109 C108 C113 114.4(11) . .
C109 C108 C114 121.6(6) . .
C113 C108 C114 124.0(12) . .
C108 C109 C110 121.4(6) . .
C108 C109 H109 119.3 . .
C110 C109 H109 119.3 . .
C109 C110 C111 120.7(7) . .
C109 C110 H110 119.6 . .
C111 C110 H110 119.6 . .
C112 C111 C110 117.1(8) . .
C112 C111 H111 121.4 . .
C110 C111 H111 121.4 . .
C113 C112 C111 121.3(7) . .
C113 C112 H112 119.4 . .
C111 C112 H112 119.4 . .
C112 C113 C108 125.0(12) . .
C112 C113 H113 117.5 . .
C108 C113 H113 117.5 . .

loop_
_geom_bond_atom_site_label_1
_geom_bond_atom_site_label_2
_geom_bond_distance
_geom_bond_site_symmetry_2
Sm1 C80 2.478(6) 6_565
Sm1 C68 2.559(12) 6_565
Sm1 C74 2.597(9) .
Sm1 C82 2.602(11) .
Sm1 C73 2.612(6) .
Sm1 C77 2.630(8) .
Sm2 C70 2.525(6) 6_565
Sm2 C81 2.553(11) 6_565
Sm2 C73 2.619(6) .
Sm2 C82 2.626(11) .
Sm2 C81 2.647(11) .
Sm2 C72 2.649(6) .
Sm2 C69 2.689(7) 6_565
Sm3 C77 2.588(8) .
Sm3 C77 2.588(8) 6_565
Sm3 C82 2.612(11) .
Sm3 C82 2.612(11) 6_565
Sm3 C78 2.631(5) 6_565
Sm3 C78 2.631(5) .
Sm4 C21 2.708(9) .
Sm4 C36 2.712(9) 6_565
Sm4 C22 2.747(10) .
Sm4 C37 2.75(2) 6_565
Sm5 C5 2.367(8) .
Sm5 C22 2.555(9) .
Sm5 C14 2.594(9) 6_565
Sm5 C4 2.598(8) .
Sm5 C13 2.702(9) 6_565
Sm5 C6 2.705(9) .
Sm6 C6 2.313(19) .
Sm6 C1 2.44(2) .
Sm6 C2 2.503(19) 6_565
Sm6 C13 2.56(2) 6_565
Sm6 C5 2.579(19) .
Sm6 C7 2.59(2) .
Sm6 C12 2.63(3) 6_565
C1 C6 1.361(9) .
C1 C10 1.395(11) .
C1 C2 1.544(9) .
C1 Sm6 2.65(2) 6_565
C2 C3 1.354(8) .
C2 C13 1.404(10) .
C2 Sm6 2.503(19) 6_565
C2 Sm5 2.862(7) 6_565
C3 C16 1.396(13) .
C3 C4 1.543(11) .
C3 Sm6 2.910(19) 6_565
C3 Sm5 2.947(8) 6_565
C4 C5 1.370(8) .
C4 C19 1.398(9) .
C5 C22 1.350(11) .
C5 C6 1.555(9) .
C6 C7 1.412(9) .
C7 C8 1.387(9) .
C7 C24 1.530(10) .
C8 C9 1.439(9) .
C8 C26 1.450(8) .
C9 C10 1.405(8) .
C9 C29 1.464(7) .
C10 C11 1.542(11) .
C10 Sm6 2.77(2) 6_565
C11 C12 1.311(12) .
C11 C30 1.458(10) .
C11 Sm6 2.688(19) 6_565
C12 C33 1.442(11) .
C12 C13 1.533(10) .
C12 Sm6 2.63(3) 6_565
C12 Sm5 2.99(2) 6_565
C13 C14 1.394(9) .
C13 Sm6 2.56(2) 6_565
C13 Sm5 2.702(9) 6_565
C14 C15 1.422(10) .
C14 C34 1.470(9) .
C14 Sm5 2.594(9) 6_565
C14 Sm4 2.904(11) 6_565
C14 Sm6 2.96(2) 6_565
C15 C16 1.361(9) .
C15 C37 1.399(18) .
C15 C17 1.936(15) .
C15 Sm5 2.719(10) 6_565
C15 Sm4 2.778(11) 6_565
C16 C17A 1.492(12) .
C16 C17 1.495(12) .
C16 Sm5 2.935(11) 6_565
C16 Sm4 3.055(13) 6_565
C17 C18 1.312(11) .
C17 C38 1.413(12) .
C18 C41 1.432(12) .
C18 C19 1.527(12) .
C17A C18A 1.388(15) .
C17A C19 1.495(12) .
C18A C41 1.386(11) .
C18A C38 1.395(11) .
C19 C20 1.403(9) .
C20 C21 1.443(10) .
C20 C42 1.457(13) .
C21 C22 1.379(9) .
C21 C45 1.443(8) .
C22 C23 1.526(9) .
C23 C24 1.334(12) .
C23 C46 1.445(11) .
C24 C25 1.468(10) .
C25 C48 1.410(9) .
C25 C26 1.451(9) .
C26 C27 1.323(8) .
C27 C50 1.451(8) .
C27 C28 1.515(13) .
C28 C29 1.317(8) .
C28 C52 1.440(8) .
C29 C30 1.447(8) .
C30 C31 1.420(8) .
C31 C32 1.453(12) .
C31 C53 1.454(8) .
C32 C33 1.431(9) .
C32 C56 1.447(8) .
C33 C34 1.450(9) .
C33 Sm6 2.95(2) 6_565
C33 Sm5 2.947(15) 6_565
C34 C35 1.311(9) .
C34 Sm5 2.707(11) 6_565
C34 Sm4 2.940(12) 6_565
C35 C57 1.454(9) .
C35 C36 1.529(12) .
C35 Sm4 2.802(11) 6_565
C35 Sm5 2.872(10) 6_565
C36 C37 1.296(9) .
C36 C59 1.436(9) .
C36 Sm4 2.712(9) 6_565
C36 Sm5 3.032(9) 6_565
C37 C38 1.429(9) .
C37 Sm4 2.75(2) 6_565
C37 Sm5 3.01(2) 6_565
C38 C39 1.393(8) .
C38 Sm4 2.987(11) 6_565
C39 C60 1.439(7) .
C39 C40 1.445(12) .
C40 C41 1.406(8) .
C40 C63 1.447(8) .
C41 C42 1.434(9) .
C42 C43 1.316(8) .
C43 C64 1.445(8) .
C43 C44 1.505(12) .
C44 C45 1.300(9) .
C44 C66 1.449(9) .
C45 C46 1.449(10) .
C46 C47 1.405(9) .
C47 C67 1.455(8) .
C47 C48 1.456(11) .
C48 C49 1.448(9) .
C49 C50 1.403(9) .
C49 C69 1.408(8) .
C49 Sm2 3.067(19) 6_565
C50 C51 1.453(7) .
C51 C71 1.420(7) .
C51 C52 1.442(7) .
C52 C53 1.408(8) .
C53 C54 1.411(9) .
C54 C72 1.430(8) .
C54 C55 1.456(10) .
C55 C56 1.404(7) .
C55 C74 1.435(7) .
C56 C57 1.397(8) .
C57 C58 1.460(7) .
C57 Sm4 3.058(17) 6_565
C58 C75 1.453(7) .
C58 C59 1.461(7) .
C59 C60 1.409(9) .
C59 Sm4 2.948(14) 6_565
C60 C61 1.410(8) .
C61 C76 1.433(7) .
C61 C62 1.452(9) .
C62 C63 1.415(7) .
C62 C78 1.428(7) .
C63 C64 1.409(8) .
C64 C65 1.454(8) .
C65 C79 1.431(8) .
C65 C66 1.447(7) .
C65 Sm1 2.949(8) 6_565
C66 C67 1.406(9) .
C66 Sm1 3.068(7) 6_565
C67 C68 1.413(8) .
C67 Sm1 2.796(8) 6_565
C68 C80 1.428(8) .
C68 C69 1.454(10) .
C68 Sm1 2.559(12) 6_565
C68 Sm2 2.883(12) 6_565
C69 C70 1.435(7) .
C69 Sm2 2.688(7) 6_565
C69 Sm1 2.756(8) 6_565
C70 C71 1.423(7) .
C70 C81 1.471(8) .
C70 Sm2 2.525(6) 6_565
C70 Sm1 2.877(6) 6_565
C71 C72 1.418(7) .
C71 Sm2 2.730(5) 6_565
C72 C73 1.462(7) .
C72 Sm2 2.903(6) 6_565
C73 C82 1.415(8) .
C73 C74 1.465(7) .
C73 Sm2 2.942(6) 6_565
C74 C75 1.427(7) .
C75 C76 1.422(7) .
C76 C77 1.464(7) .
C77 C82 1.411(7) .
C77 C78 1.465(8) .
C78 C79 1.418(8) .
C78 Sm1 3.002(6) 6_565
C79 C80 1.411(8) .
C79 Sm1 2.664(9) 6_565
C80 C81 1.460(7) .
C80 Sm1 2.478(6) 6_565
C80 Sm2 2.761(6) 6_565
C81 C82 1.409(8) .
C81 Sm2 2.553(11) 6_565
C81 Sm1 2.701(11) 6_565
C82 Sm2 2.780(11) 6_565
C82 Sm1 3.052(11) 6_565
Ni1 N3 1.955(2) .
Ni1 N1 1.955(3) .
Ni1 N2 1.9605(18) 6_565
Ni1 N2 1.9605(18) .
N1 C84 1.376(3) 6_565
N1 C84 1.376(3) .
N3 C83 1.375(2) 6_565
N3 C83 1.375(2) .
N2 C85 1.372(3) .
N2 C86 1.375(3) .
C83 C87 1.373(3) .
C83 C89 1.448(3) .
C84 C88 1.375(3) .
C84 C91 1.446(3) .
C85 C87 1.372(3) .
C85 C90 1.446(3) .
C86 C88 1.374(3) .
C86 C92 1.442(3) .
C87 H87 0.9500 .
C88 H88 0.9500 .
C89 C89 1.350(4) 6_565
C89 C93 1.501(3) .
C90 C92 1.357(3) .
C90 C94 1.499(3) .
C91 C91 1.354(5) 6_565
C91 C95 1.502(3) .
C92 C96 1.499(3) .
C93 C97 1.531(3) .
C93 H93A 0.9900 .
C93 H93B 0.9900 .
C94 C99 1.538(4) .
C94 H94A 0.9900 .
C94 H94B 0.9900 .
C95 C98 1.528(4) .
C95 H95A 0.9900 .
C95 H95B 0.9900 .
C96 C100 1.531(5) .
C96 H96A 0.9900 .
C96 H96B 0.9900 .
C97 H97A 0.9800 .
C97 H97B 0.9800 .
C97 H97C 0.9800 .
C98 H98A 0.9800 .
C98 H98B 0.9800 .
C98 H98C 0.9800 .
C99 H99A 0.9800 .
C99 H99B 0.9800 .
C99 H99C 0.9800 .
C100 H10A 0.9800 .
C100 H10B 0.9800 .
C100 H10C 0.9800 .
C101 C102 1.384(5) .
C101 C106 1.390(5) .
C101 C107 1.546(5) .
C102 C103 1.396(6) .
C102 H102 0.9500 .
C103 C104 1.371(5) .
C103 H103 0.9500 .
C104 C105 1.379(6) .
C104 H104 0.9500 .
C105 C106 1.393(6) .
C105 H105 0.9500 .
C106 H106 0.9500 .
C107 H10D 0.9612 .
C107 H10E 0.9562 .
C108 C109 1.372(8) .
C108 C113 1.437(19) .
C108 C114 1.542(10) .
C109 C110 1.387(11) .
C109 H109 0.9500 .
C110 C111 1.407(12) .
C110 H110 0.9500 .
C111 C112 1.381(13) .
C111 H111 0.9500 .
C112 C113 1.28(3) .
C112 H112 0.9500 .
C113 H113 0.9500 .
C114 H11A 0.9800 .
C114 H11B 0.9800 .
C114 H11C 0.9800 .
